data_5910239
loop_
_publ_author_name
'Wyckoff, R. W. G.'

_publ_section_title
;
Pages 452-455 from the Structure of Crystals, vol. 3 by Wyckoff R W G. 
published by Interscience Publishers, Inc. in 1951 
;
_journal_name_full 'The Structure of Crystals'
_journal_page_first 452
_journal_page_last 452
_journal_volume 3
_journal_year 1951
_chemical_formula_structural SbICl8
_chemical_formula_sum 'Cl8 I Sb'
_chemical_name_systematic 'antimony iodine ocyachloride'
_space_group_IT_number 76
_symmetry_cell_setting tetragonal
_symmetry_Int_Tables_number 76
_symmetry_space_group_name_Hall 'P 4w'
_symmetry_space_group_name_H-M 'P 41'
_audit_creation_date 2006-15-11
_audit_creation_method
;
Pages 452-455 from the Structure of Crystals, vol. 3 by Wyckoff R W G. 
published by Interscience Publishers, Inc. in 1951 
;
_audit_update_record 'created by Girish Upreti, Portland State University'
_cell_angle_alpha 90
_cell_angle_beta 90
_cell_angle_gamma 90
_cell_length_a 6.98
_cell_length_b 6.98
_cell_length_c 24.2
_cell_volume 1179.034
_cod_original_formula_sum 'Sb I Cl8'
_cod_database_code 5910239

loop_
_symmetry_equiv_pos_as_xyz
x,y,z
-y,x,z+1/4
y,-x,z+3/4
-x,-y,z+1/2

loop_
_atom_site_fract_x
_atom_site_fract_y
_atom_site_fract_z
_atom_site_label
0.75400 0.84800 0.12250 I1
-0.75400 -0.84800 0.62250 I2
-0.84800 0.75400 0.87250 I3
0.84800 -0.75400 0.87250 I4
0.23900 0.00100 0.00000 Sb1
-0.23900 -0.00100 0.50000 Sb2
-0.00100 0.23900 0.25000 Sb3
0.00100 -0.23900 0.75000 Sb4
0.78100 0.57900 0.06600 Cl1
-0.78100 -0.57900 0.56600 Cl2
-0.57900 0.78100 0.31600 Cl3
0.57900 -0.78100 0.81600 Cl4
0.57000 0.68800 0.18600 Cl5
-0.57000 -0.68800 0.68600 Cl6
-0.68800 0.57000 0.43600 Cl7
0.68800 -0.57000 0.93600 Cl8
0.72400 0.18200 0.19000 Cl9
-0.72400 -0.18200 0.69000 Cl10
-0.18200 0.72400 0.44000 Cl11
0.18200 -0.72400 0.94000 Cl12
0.94200 0.11000 0.04000 Cl13
-0.94200 -0.11000 0.54000 Cl14
-0.11000 0.94200 0.29000 Cl15
0.11000 -0.94200 0.79000 Cl16
0.07600 0.51900 0.20400 Cl17
-0.07600 -0.51900 0.70400 Cl18
-0.51900 0.07600 0.45400 Cl19
0.51900 -0.07600 0.95400 Cl20
0.26300 0.75600 0.06500 Cl21
-0.26300 -0.75600 0.56500 Cl22
-0.75600 0.26300 0.31500 Cl23
0.75600 -0.26300 0.81500 Cl24
0.18000 0.05700 0.19300 Cl25
-0.18000 -0.05700 0.69300 Cl26
-0.05700 0.18000 0.44000 Cl27
0.05700 -0.18000 0.94300 Cl28
0.40000 0.21400 0.05800 Cl29
-0.40000 -0.21400 0.55800 Cl30
-0.21400 0.40000 0.30800 Cl31
0.21400 -0.40000 0.80800 Cl32
